data_7135492
loop_
_publ_author_name
'Song, Wei-Chao'
'Niu, Zi-Yi'
'Ding, Bo'
'Wang, Xiu-Guang'
'Yang, En-Cui'

_publ_section_title
;
 Photosalient Cd(II) complexes by visible-light-driven
 single-crystal-to-single-crystal [2+2] stereoselective cycloaddition.
;
_journal_issue 8
_journal_name_full 'Chemical communications (Cambridge, England)'
_journal_page_first 2589
_journal_page_last 2593
_journal_paper_doi 10.1039/d5cc05819h
_journal_volume 62
_journal_year 2026
_chemical_formula_moiety 'C34 H20 Cd F6 N4 O4 S2'
_chemical_formula_sum 'C34 H20 Cd F6 N4 O4 S2'
_chemical_formula_weight 839.06
_space_group_crystal_system monoclinic
_space_group_IT_number 14
_space_group_name_Hall '-P 2ybc'
_space_group_name_H-M_alt 'P 1 21/c 1'
_atom_sites_solution_hydrogens geom
_atom_sites_solution_primary dual
_audit_creation_date 2025-11-21
_audit_creation_method
;
Olex2 1.5
(compiled 2025.07.13 svn.rb7424aed for OlexSys, GUI svn.r7314)
;
_audit_update_record
;
2025-11-23 deposited with the CCDC.	2025-12-23 downloaded from the CCDC.
;
_cell_angle_alpha 90
_cell_angle_beta 115.964(2)
_cell_angle_gamma 90
_cell_formula_units_Z 2
_cell_length_a 20.890(2)
_cell_length_b 4.0330(4)
_cell_length_c 21.320(2)
_cell_measurement_reflns_used 4500
_cell_measurement_temperature 296.15
_cell_measurement_theta_max 27.74
_cell_measurement_theta_min 2.28
_cell_volume 1614.9(3)
_computing_molecular_graphics 'Olex2 1.5 (Dolomanov et al., 2009)'
_computing_publication_material 'Olex2 1.5 (Dolomanov et al., 2009)'
_computing_structure_refinement 'SHELXL 2018/3 (Sheldrick, 2015)'
_computing_structure_solution 'SHELXT 2018/2 (Sheldrick, 2018)'
_diffrn_ambient_temperature 296.15
_diffrn_measured_fraction_theta_full 0.998
_diffrn_measured_fraction_theta_max 0.998
_diffrn_measurement_device_type 'CCD area detector'
_diffrn_measurement_method 'phi and omega scans'
_diffrn_radiation_monochromator graphite
_diffrn_radiation_type MoK\a
_diffrn_radiation_wavelength 0.71073
_diffrn_reflns_av_R_equivalents 0.0188
_diffrn_reflns_av_unetI/netI 0.0194
_diffrn_reflns_Laue_measured_fraction_full 0.998
_diffrn_reflns_Laue_measured_fraction_max 0.998
_diffrn_reflns_limit_h_max 21
_diffrn_reflns_limit_h_min -24
_diffrn_reflns_limit_k_max 4
_diffrn_reflns_limit_k_min -4
_diffrn_reflns_limit_l_max 25
_diffrn_reflns_limit_l_min -25
_diffrn_reflns_number 8607
_diffrn_reflns_point_group_measured_fraction_full 0.998
_diffrn_reflns_point_group_measured_fraction_max 0.998
_diffrn_reflns_theta_full 25.005
_diffrn_reflns_theta_max 25.005
_diffrn_reflns_theta_min 1.917
_exptl_absorpt_coefficient_mu 0.887
_exptl_absorpt_correction_T_max 0.7456
_exptl_absorpt_correction_T_min 0.6579
_exptl_absorpt_correction_type none
_exptl_absorpt_process_details
;
SADABS-2012/1 (Bruker,2012) was used for absorption correction.
wR2(int) was 0.1463 before and 0.0336 after correction.
The Ratio of minimum to maximum transmission is 0.8824.
The \l/2 correction factor is 0.0015.
;
_exptl_crystal_colour colourless
_exptl_crystal_colour_primary colourless
_exptl_crystal_density_diffrn 1.726
_exptl_crystal_description needle
_exptl_crystal_F_000 836
_exptl_crystal_size_max 0.25
_exptl_crystal_size_mid 0.13
_exptl_crystal_size_min 0.12
_refine_diff_density_max 0.617
_refine_diff_density_min -0.643
_refine_diff_density_rms 0.058
_refine_ls_extinction_method none
_refine_ls_goodness_of_fit_ref 1.067
_refine_ls_hydrogen_treatment constr
_refine_ls_matrix_type full
_refine_ls_number_parameters 245
_refine_ls_number_reflns 2837
_refine_ls_number_restraints 142
_refine_ls_restrained_S_all 1.124
_refine_ls_R_factor_all 0.0355
_refine_ls_R_factor_gt 0.0318
_refine_ls_shift/su_max 0.001
_refine_ls_shift/su_mean 0.000
_refine_ls_structure_factor_coef Fsqd
_refine_ls_weighting_details 'w=1/[\s^2^(Fo^2^)+(0.0329P)^2^+2.2587P] where P=(Fo^2^+2Fc^2^)/3'
_refine_ls_weighting_scheme calc
_refine_ls_wR_factor_gt 0.0775
_refine_ls_wR_factor_ref 0.0804
_reflns_Friedel_coverage 0.000
_reflns_number_gt 2549
_reflns_number_total 2837
_reflns_threshold_expression 'I > 2\s(I)'
_cod_data_source_file d5cc05819h9.cif
_cod_data_source_block 2
_cod_database_code 7135492
_shelx_shelxl_version_number 2018/3
_shelx_space_group_comment
;
The symmetry employed for this shelxl refinement is uniquely defined
by the following loop, which should always be used as a source of
symmetry information in preference to the above space-group names.
They are only intended as comments.
;
_shelx_estimated_absorpt_t_max 0.901
_shelx_estimated_absorpt_t_min 0.809
_olex2_refinement_description
;
1. Fixed Uiso
 At 1.2 times of:
  All C(H) groups
2. Restrained distances
 C17-C11 = C17A-C11
 1.51 with sigma of 0.01
 F3A-C16A = F3-C16 = F2A-C14A = F2-C14 = F1A-C12A = F1-C12
 1.34 with sigma of 0.01
 C17A-C11A = C17-C11
 1.5 with sigma of 0.01
 O1-C17 = O1A-C17A
 1.23 with sigma of 0.01
 O2-C17 = O2A-C17A
 1.22 with sigma of 0.01
 O1-C17 \\sim O1A-C17A
 with sigma of 0.02
 C11-O1 \\sim C11-O1A
 with sigma of 0.04
 O2-C17 \\sim O2A-C17A
 with sigma of 0.02
 Cd1-O1 \\sim Cd1-O1A
 with sigma of 0.02
 Cd1-C17 \\sim Cd1-C17A
 with sigma of 0.04
 C11-O2 \\sim C11-O2A
 with sigma of 0.04
 O1-O2 \\sim O1A-O2A
 with sigma of 0.04
 C12A-C17A \\sim C17A-C16A
 with sigma of 0.005
 C15-F3 \\sim F3-C11
 with sigma of 0.005
 C13A-F2A \\sim F2A-C15A
 with sigma of 0.005
 C13A-F1A \\sim F1A-C11A
 with sigma of 0.005
3. Restrained planarity
 C11A, C16A, F3A, C15A, C14A, F2A, C13A, C12A, F1A
 with sigma of 0.005
 F1, C12, C13, C14, F2, C15, C16, F3, C11
 with sigma of 0.005
4. Uiso/Uaniso restraints and constraints
C16 \\sim C11 \\sim C12 \\sim C13 \\sim C14 \\sim C15: within 2A with sigma of
0.005 and sigma for terminal atoms of 0.01 within 2A
Uanis(O1) \\sim Ueq, Uanis(O2) \\sim Ueq: with sigma of 0.005 and sigma for
terminal atoms of 0.005
Uanis(F1) \\sim Ueq, Uanis(F1A) \\sim Ueq: with sigma of 0.005 and sigma for
terminal atoms of 0.01
Uanis(C16) \\sim Ueq, Uanis(C16A) \\sim Ueq, Uanis(C15A) \\sim Ueq, Uanis(C15)
\\sim Ueq, Uanis(C12) \\sim Ueq, Uanis(C12A) \\sim Ueq: with sigma of 0.01 and
sigma for terminal atoms of 0.02
Uanis(C13A) \\sim Ueq, Uanis(F1A) \\sim Ueq, Uanis(C11A) \\sim Ueq: with sigma
of 0.01 and sigma for terminal atoms of 0.02
Uanis(F1A) = Uanis(F1)
Uanis(C11A) = Uanis(C11)
Uanis(C16A) = Uanis(C16)
Uanis(C15A) = Uanis(C15)
Uanis(C14A) = Uanis(C14)
Uanis(C13A) = Uanis(C13)
Uanis(C12A) = Uanis(C12)
Uanis(C17A) = Uanis(C17)
Uanis(O2A) = Uanis(O2)
Uanis(O1A) = Uanis(O1)
Uanis(F3A) = Uanis(F3)
Uanis(F2A) = Uanis(F2)
5. Others
 Sof(O1A)=Sof(O2A)=Sof(C17A)=Sof(F1A)=Sof(C11A)=Sof(C16A)=Sof(C15A)=Sof(H15A)=
 Sof(C14A)=Sof(C13A)=Sof(H13A)=Sof(C12A)=Sof(F3A)=Sof(F2A)=1-FVAR(1)
 Sof(F1)=Sof(F2)=Sof(F3)=Sof(C11)=Sof(C16)=Sof(C15)=Sof(H15)=Sof(C14)=Sof(C13)=
 Sof(H13)=Sof(C12)=Sof(O1)=Sof(O2)=Sof(C17)=FVAR(1)
6.a Aromatic/amide H refined with riding coordinates:
 C2(H2), C3(H3), C4(H4), C5(H5), C6(H6), C8(H8), C9(H9), C10(H10), C15(H15),
 C13(H13), C15A(H15A), C13A(H13A)
6.b Fitted hexagon refined as free rotating group:
 C11(C16,C15,C14,C13,C12), C11A(C16A,C15A,C14A,C13A,C12A)
;
_olex2_submission_special_instructions 'No special instructions were received'

loop_
_space_group_symop_operation_xyz
'x, y, z'
'-x, y+1/2, -z+1/2'
'-x, -y, -z'
'x, -y-1/2, z-1/2'

loop_
_atom_site_label
_atom_site_type_symbol
_atom_site_fract_x
_atom_site_fract_y
_atom_site_fract_z
_atom_site_U_iso_or_equiv
_atom_site_adp_type
_atom_site_occupancy
_atom_site_site_symmetry_order
_atom_site_calc_flag
_atom_site_refinement_flags_posn
_atom_site_refinement_flags_adp
_atom_site_refinement_flags_occupancy
_atom_site_disorder_assembly
_atom_site_disorder_group
Cd1 Cd 0.500000 0.000000 0.500000 0.03910(12) Uani 1 2 d DS . P . .
S1 S 0.07187(5) -0.2076(3) 0.22288(5) 0.0604(3) Uani 1 1 d . . . . .
F1 F 0.6081(4) 0.4110(14) 0.3556(4) 0.0482(13) Uani 0.567(4) 1 d D U P A 1
F2 F 0.8447(4) 0.058(3) 0.4588(4) 0.0701(17) Uani 0.567(4) 1 d D . P A 1
F3 F 0.7413(4) 0.4847(19) 0.5978(4) 0.0518(16) Uani 0.567(4) 1 d D . P A 1
N1 N 0.32797(13) 0.2500(8) 0.24447(14) 0.0525(7) Uani 1 1 d . . . . .
N2 N 0.42400(13) 0.0884(7) 0.38068(13) 0.0434(6) Uani 1 1 d . . . . .
C1 C 0.30664(16) 0.0935(8) 0.28722(16) 0.0441(7) Uani 1 1 d . . . . .
C2 C 0.39719(17) 0.3181(10) 0.27066(19) 0.0583(9) Uani 1 1 d . . . . .
H2 H 0.414070 0.425137 0.242237 0.070 Uiso 1 1 calc R U . . .
C3 C 0.44484(16) 0.2385(9) 0.33737(18) 0.0518(8) Uani 1 1 d . . . . .
H3 H 0.492698 0.290586 0.352584 0.062 Uiso 1 1 calc R U . . .
C4 C 0.35510(16) 0.0159(8) 0.35515(17) 0.0453(8) Uani 1 1 d . . . . .
H4 H 0.338604 -0.091193 0.383872 0.054 Uiso 1 1 calc R U . . .
C5 C 0.23184(16) 0.0038(9) 0.26218(17) 0.0474(8) Uani 1 1 d . . . . .
H5 H 0.218610 -0.105264 0.293125 0.057 Uiso 1 1 calc R U . . .
C6 C 0.18148(16) 0.0654(8) 0.19905(17) 0.0453(8) Uani 1 1 d . . . . .
H6 H 0.195253 0.175065 0.168561 0.054 Uiso 1 1 calc R U . . .
C7 C 0.10699(16) -0.0207(8) 0.17253(17) 0.0441(7) Uani 1 1 d . . . . .
C8 C -0.01138(19) -0.2077(11) 0.1558(2) 0.0670(11) Uani 1 1 d . . . . .
H8 H -0.051360 -0.291067 0.158949 0.080 Uiso 1 1 calc R U . . .
C9 C -0.01262(19) -0.0744(12) 0.0981(2) 0.0689(12) Uani 1 1 d . . . . .
H9 H -0.053804 -0.056699 0.056454 0.083 Uiso 1 1 calc R U . . .
C10 C 0.05480(17) 0.0376(10) 0.10636(18) 0.0558(9) Uani 1 1 d . . . . .
H10 H 0.062817 0.138502 0.071224 0.067 Uiso 1 1 calc R U . . .
C11 C 0.6726(3) 0.4512(12) 0.4773(3) 0.0311(6) Uani 0.567(4) 1 d DG U P A 1
C16 C 0.7364(3) 0.4013(14) 0.5364(3) 0.0343(8) Uani 0.567(4) 1 d DG U P A 1
C15 C 0.7946(3) 0.2680(17) 0.5300(3) 0.0423(10) Uani 0.567(4) 1 d DG U P A 1
H15 H 0.837272 0.234653 0.569581 0.051 Uiso 0.567(4) 1 calc R U P A 1
C14 C 0.7891(3) 0.185(2) 0.4646(3) 0.0448(10) Uani 0.567(4) 1 d DG U P A 1
C13 C 0.7254(3) 0.2345(16) 0.4055(3) 0.0426(11) Uani 0.567(4) 1 d G U P A 1
H13 H 0.721704 0.178665 0.361747 0.051 Uiso 0.567(4) 1 calc R U P A 1
C12 C 0.6671(3) 0.3678(10) 0.4119(3) 0.0353(8) Uani 0.567(4) 1 d DG U P A 1
O1 O 0.5845(3) 0.3883(14) 0.5200(3) 0.0426(12) Uani 0.567(4) 1 d D U P A 1
O2 O 0.5772(2) 0.8266(11) 0.4568(2) 0.0445(8) Uani 0.567(4) 1 d D U P A 1
C17 C 0.6064(4) 0.5623(19) 0.4849(4) 0.0334(14) Uani 0.567(4) 1 d D . P A 1
O1A O 0.5726(4) 0.5151(18) 0.5051(4) 0.0426(12) Uani 0.433(4) 1 d D . P A 2
O2A O 0.5724(3) 0.8145(14) 0.4171(3) 0.0445(8) Uani 0.433(4) 1 d D . P A 2
C17A C 0.5979(5) 0.604(3) 0.4644(4) 0.0334(14) Uani 0.433(4) 1 d D . P A 2
F1A F 0.6119(5) 0.292(2) 0.3529(5) 0.0482(13) Uani 0.433(4) 1 d D U P A 2
C11A C 0.6679(4) 0.4457(16) 0.4701(4) 0.0311(6) Uani 0.433(4) 1 d DG U P A 2
C16A C 0.7292(4) 0.4565(18) 0.5329(3) 0.0343(8) Uani 0.433(4) 1 d DG U P A 2
C15A C 0.7923(4) 0.322(2) 0.5372(3) 0.0423(10) Uani 0.433(4) 1 d DG U P A 2
H15A H 0.833374 0.329758 0.579209 0.051 Uiso 0.433(4) 1 calc R U P A 2
C14A C 0.7941(4) 0.178(3) 0.4789(4) 0.0448(10) Uani 0.433(4) 1 d DG . P A 2
C13A C 0.7328(4) 0.167(2) 0.4161(3) 0.0426(11) Uani 0.433(4) 1 d DG U P A 2
H13A H 0.733987 0.069808 0.377079 0.051 Uiso 0.433(4) 1 calc R U P A 2
C12A C 0.6697(4) 0.3008(15) 0.4118(3) 0.0353(8) Uani 0.433(4) 1 d DG U P A 2
F3A F 0.7311(6) 0.590(3) 0.5898(5) 0.0518(16) Uani 0.433(4) 1 d D . P A 2
F2A F 0.8541(6) 0.049(4) 0.4828(5) 0.0701(17) Uani 0.433(4) 1 d D . P A 2

loop_
_atom_site_aniso_label
_atom_site_aniso_U_11
_atom_site_aniso_U_22
_atom_site_aniso_U_33
_atom_site_aniso_U_23
_atom_site_aniso_U_13
_atom_site_aniso_U_12
Cd1 0.02406(16) 0.0611(2) 0.02962(17) -0.01272(14) 0.00939(12) 0.00007(13)
S1 0.0531(5) 0.0683(6) 0.0602(5) 0.0026(5) 0.0250(4) -0.0056(5)
F1 0.0411(12) 0.063(4) 0.0359(11) 0.000(2) 0.0129(9) 0.004(3)
F2 0.040(2) 0.109(2) 0.067(5) -0.014(4) 0.029(3) 0.0186(19)
F3 0.037(3) 0.075(5) 0.0388(18) -0.012(3) 0.0120(18) 0.005(3)
N1 0.0367(14) 0.0579(18) 0.0498(16) 0.0018(14) 0.0067(12) -0.0008(13)
N2 0.0303(12) 0.0483(16) 0.0430(14) -0.0121(12) 0.0081(11) 0.0028(11)
C1 0.0321(15) 0.0484(18) 0.0442(17) -0.0090(15) 0.0096(13) 0.0015(14)
C2 0.0415(18) 0.061(2) 0.064(2) 0.0098(19) 0.0158(16) -0.0052(17)
C3 0.0320(16) 0.052(2) 0.058(2) -0.0056(17) 0.0080(15) -0.0030(15)
C4 0.0337(15) 0.056(2) 0.0408(16) -0.0092(15) 0.0113(13) 0.0025(14)
C5 0.0348(16) 0.057(2) 0.0433(17) -0.0036(15) 0.0107(14) -0.0014(15)
C6 0.0334(15) 0.054(2) 0.0437(17) -0.0023(14) 0.0123(13) -0.0007(14)
C7 0.0360(16) 0.0503(19) 0.0422(17) -0.0059(14) 0.0136(13) 0.0010(14)
C8 0.0410(19) 0.077(3) 0.084(3) -0.011(2) 0.0287(19) -0.0097(19)
C9 0.0330(17) 0.096(3) 0.064(2) -0.013(2) 0.0081(17) -0.0016(19)
C10 0.0341(16) 0.080(3) 0.0475(19) 0.0001(17) 0.0121(14) 0.0013(17)
C11 0.0285(14) 0.0292(13) 0.0364(16) -0.0003(11) 0.0150(12) -0.0016(11)
C16 0.0292(16) 0.036(2) 0.0374(14) 0.0009(14) 0.0147(12) 0.0020(14)
C15 0.0283(13) 0.046(2) 0.0496(18) -0.0008(17) 0.0141(13) 0.0047(15)
C14 0.0309(15) 0.0539(18) 0.056(3) -0.002(2) 0.0243(17) 0.0048(14)
C13 0.0392(18) 0.051(3) 0.044(2) -0.0010(19) 0.0244(16) 0.0037(18)
C12 0.0347(14) 0.035(2) 0.0375(14) 0.0020(15) 0.0170(12) -0.0008(15)
O1 0.0278(19) 0.068(3) 0.033(2) 0.002(2) 0.0144(17) 0.004(2)
O2 0.0414(14) 0.0444(16) 0.052(2) 0.008(2) 0.0238(19) 0.0109(13)
C17 0.019(2) 0.032(3) 0.034(4) -0.011(2) -0.002(3) 0.0006(17)
O1A 0.0278(19) 0.068(3) 0.033(2) 0.002(2) 0.0144(17) 0.004(2)
O2A 0.0414(14) 0.0444(16) 0.052(2) 0.008(2) 0.0238(19) 0.0109(13)
C17A 0.019(2) 0.032(3) 0.034(4) -0.011(2) -0.002(3) 0.0006(17)
F1A 0.0411(12) 0.063(4) 0.0359(11) 0.000(2) 0.0129(9) 0.004(3)
C11A 0.0285(14) 0.0292(13) 0.0364(16) -0.0003(11) 0.0150(12) -0.0016(11)
C16A 0.0292(16) 0.036(2) 0.0374(14) 0.0009(14) 0.0147(12) 0.0020(14)
C15A 0.0283(13) 0.046(2) 0.0496(18) -0.0008(17) 0.0141(13) 0.0047(15)
C14A 0.0309(15) 0.0539(18) 0.056(3) -0.002(2) 0.0243(17) 0.0048(14)
C13A 0.0392(18) 0.051(3) 0.044(2) -0.0010(19) 0.0244(16) 0.0037(18)
C12A 0.0347(14) 0.035(2) 0.0375(14) 0.0020(15) 0.0170(12) -0.0008(15)
F3A 0.037(3) 0.075(5) 0.0388(18) -0.012(3) 0.0120(18) 0.005(3)
F2A 0.040(2) 0.109(2) 0.067(5) -0.014(4) 0.029(3) 0.0186(19)

loop_
_atom_type_symbol
_atom_type_description
_atom_type_scat_dispersion_real
_atom_type_scat_dispersion_imag
_atom_type_scat_source
C C 0.0033 0.0016 'International Tables Vol C Tables 4.2.6.8 and 6.1.1.4'
H H 0.0000 0.0000 'International Tables Vol C Tables 4.2.6.8 and 6.1.1.4'
Cd Cd -0.8075 1.2024 'International Tables Vol C Tables 4.2.6.8 and 6.1.1.4'
F F 0.0171 0.0103 'International Tables Vol C Tables 4.2.6.8 and 6.1.1.4'
N N 0.0061 0.0033 'International Tables Vol C Tables 4.2.6.8 and 6.1.1.4'
O O 0.0106 0.0060 'International Tables Vol C Tables 4.2.6.8 and 6.1.1.4'
S S 0.1246 0.1234 'International Tables Vol C Tables 4.2.6.8 and 6.1.1.4'

loop_
_geom_angle_atom_site_label_1
_geom_angle_atom_site_label_2
_geom_angle_atom_site_label_3
_geom_angle
_geom_angle_site_symmetry_1
_geom_angle_site_symmetry_3
_geom_angle_publ_flag
N2 Cd1 N2 180.0 3_656 . ?
N2 Cd1 O1A 106.26(19) . 1_545 ?
N2 Cd1 O1A 91.72(17) 3_656 3_656 ?
N2 Cd1 O1A 106.26(19) 3_656 3_666 ?
N2 Cd1 O1A 88.28(17) 3_656 . ?
N2 Cd1 O1A 73.74(19) . 3_666 ?
N2 Cd1 O1A 88.28(17) . 3_656 ?
N2 Cd1 O1A 73.74(19) 3_656 1_545 ?
N2 Cd1 O1A 91.72(17) . . ?
O1 Cd1 N2 101.54(14) . . ?
O1 Cd1 N2 101.54(14) 3_656 3_656 ?
O1 Cd1 N2 78.46(14) 3_656 . ?
O1 Cd1 N2 78.46(14) . 3_656 ?
O1 Cd1 O1 180.0 . 3_656 ?
O1 Cd1 O2 110.05(19) 3_656 1_545 ?
O1 Cd1 O2 69.95(19) . 1_545 ?
O1 Cd1 O2 110.05(19) . 3_666 ?
O1 Cd1 O2 69.95(19) 3_656 3_666 ?
O1 Cd1 O1A 97.33(19) . 1_545 ?
O1 Cd1 O1A 82.67(19) 3_656 1_545 ?
O1 Cd1 O1A 82.67(19) . 3_666 ?
O1 Cd1 O1A 97.33(19) 3_656 3_666 ?
O1 Cd1 O1A 12.5(2) 3_656 3_656 ?
O1 Cd1 O1A 167.5(2) . 3_656 ?
O2 Cd1 N2 97.30(12) 1_545 3_656 ?
O2 Cd1 N2 82.69(12) 1_545 . ?
O2 Cd1 N2 97.31(12) 3_666 . ?
O2 Cd1 N2 82.70(12) 3_666 3_656 ?
O2 Cd1 O2 180.00(18) 3_666 1_545 ?
O2 Cd1 O1A 40.69(19) 1_545 1_545 ?
O2 Cd1 O1A 139.31(19) 1_545 3_666 ?
O2 Cd1 O1A 139.31(19) 3_666 1_545 ?
O2 Cd1 O1A 40.69(19) 3_666 3_666 ?
O2 Cd1 O1A 75.8(2) 3_666 3_656 ?
O2 Cd1 O1A 104.2(2) 1_545 3_656 ?
O1A Cd1 O1A 107.7(3) 1_545 . ?
O1A Cd1 O1A 72.3(3) 3_666 . ?
C8 S1 C7 91.91(18) . . ?
C2 N1 C1 115.9(3) . . ?
C3 N2 Cd1 123.2(2) . . ?
C3 N2 C4 116.2(3) . . ?
C4 N2 Cd1 120.3(2) . . ?
N1 C1 C4 120.6(3) . . ?
N1 C1 C5 119.4(3) . . ?
C4 C1 C5 120.0(3) . . ?
N1 C2 H2 118.3 . . ?
N1 C2 C3 123.3(3) . . ?
C3 C2 H2 118.3 . . ?
N2 C3 C2 121.2(3) . . ?
N2 C3 H3 119.4 . . ?
C2 C3 H3 119.4 . . ?
N2 C4 C1 122.7(3) . . ?
N2 C4 H4 118.6 . . ?
C1 C4 H4 118.6 . . ?
C1 C5 H5 117.5 . . ?
C6 C5 C1 125.1(3) . . ?
C6 C5 H5 117.5 . . ?
C5 C6 H6 116.7 . . ?
C5 C6 C7 126.5(3) . . ?
C7 C6 H6 116.7 . . ?
C6 C7 S1 122.8(3) . . ?
C10 C7 S1 110.7(2) . . ?
C10 C7 C6 126.5(3) . . ?
S1 C8 H8 124.0 . . ?
C9 C8 S1 112.1(3) . . ?
C9 C8 H8 124.0 . . ?
C8 C9 H9 123.3 . . ?
C8 C9 C10 113.5(3) . . ?
C10 C9 H9 123.3 . . ?
C7 C10 C9 111.9(3) . . ?
C7 C10 H10 124.1 . . ?
C9 C10 H10 124.1 . . ?
C16 C11 C12 120.0 . . ?
C16 C11 C17 119.9(3) . . ?
C12 C11 C17 119.8(3) . . ?
F3 C16 C11 119.6(2) . . ?
F3 C16 C15 120.4(2) . . ?
C15 C16 C11 120.0 . . ?
C16 C15 H15 120.0 . . ?
C16 C15 C14 120.0 . . ?
C14 C15 H15 120.0 . . ?
F2 C14 C15 119.8(3) . . ?
F2 C14 C13 120.2(3) . . ?
C15 C14 C13 120.0 . . ?
C14 C13 H13 120.0 . . ?
C12 C13 C14 120.0 . . ?
C12 C13 H13 120.0 . . ?
F1 C12 C11 121.4(3) . . ?
F1 C12 C13 118.6(3) . . ?
C13 C12 C11 120.0 . . ?
C17 O1 Cd1 137.5(6) . . ?
C17 O2 Cd1 110.5(4) . 1_565 ?
O1 C17 C11 118.9(5) . . ?
O2 C17 C11 118.3(5) . . ?
O2 C17 O1 122.7(6) . . ?
Cd1 O1A Cd1 107.7(3) 1_565 . ?
C17A O1A Cd1 129.0(8) . . ?
O1A C17A C11A 119.8(7) . . ?
O2A C17A O1A 126.6(8) . . ?
O2A C17A C11A 113.5(6) . . ?
C16A C11A C17A 120.2(2) . . ?
C16A C11A C12A 120.0 . . ?
C12A C11A C17A 119.8(2) . . ?
C11A C16A C15A 120.0 . . ?
F3A C16A C11A 123.0(4) . . ?
F3A C16A C15A 117.0(4) . . ?
C16A C15A H15A 120.0 . . ?
C14A C15A C16A 120.0 . . ?
C14A C15A H15A 120.0 . . ?
C15A C14A C13A 120.0 . . ?
F2A C14A C15A 120.3(2) . . ?
F2A C14A C13A 119.7(2) . . ?
C14A C13A H13A 120.0 . . ?
C14A C13A C12A 120.0 . . ?
C12A C13A H13A 120.0 . . ?
F1A C12A C11A 119.7(2) . . ?
F1A C12A C13A 120.3(2) . . ?
C13A C12A C11A 120.0 . . ?

loop_
_geom_bond_atom_site_label_1
_geom_bond_atom_site_label_2
_geom_bond_distance
_geom_bond_site_symmetry_2
_geom_bond_publ_flag
Cd1 N2 2.363(3) . ?
Cd1 N2 2.363(3) 3_656 ?
Cd1 O1 2.257(5) 3_656 ?
Cd1 O1 2.257(5) . ?
Cd1 O2 2.289(4) 1_545 ?
Cd1 O2 2.289(4) 3_666 ?
Cd1 O1A 2.546(7) 3_656 ?
Cd1 O1A 2.546(7) . ?
Cd1 O1A 2.448(8) 1_545 ?
Cd1 O1A 2.448(8) 3_666 ?
S1 C7 1.717(3) . ?
S1 C8 1.701(4) . ?
F1 C12 1.302(6) . ?
F2 C14 1.322(6) . ?
F3 C16 1.311(6) . ?
N1 C1 1.335(4) . ?
N1 C2 1.331(4) . ?
N2 C3 1.327(4) . ?
N2 C4 1.330(4) . ?
C1 C4 1.392(4) . ?
C1 C5 1.458(4) . ?
C2 H2 0.9300 . ?
C2 C3 1.370(5) . ?
C3 H3 0.9300 . ?
C4 H4 0.9300 . ?
C5 H5 0.9300 . ?
C5 C6 1.319(4) . ?
C6 H6 0.9300 . ?
C6 C7 1.446(4) . ?
C7 C10 1.374(5) . ?
C8 H8 0.9300 . ?
C8 C9 1.331(6) . ?
C9 H9 0.9300 . ?
C9 C10 1.415(5) . ?
C10 H10 0.9300 . ?
C11 C16 1.3900 . ?
C11 C12 1.3900 . ?
C11 C17 1.530(5) . ?
C16 C15 1.3900 . ?
C15 H15 0.9300 . ?
C15 C14 1.3900 . ?
C14 C13 1.3900 . ?
C13 H13 0.9300 . ?
C13 C12 1.3900 . ?
O1 C17 1.249(6) . ?
O2 C17 1.243(6) . ?
O1A C17A 1.250(7) . ?
O2A C17A 1.245(7) . ?
C17A C11A 1.550(7) . ?
F1A C12A 1.306(8) . ?
C11A C16A 1.3900 . ?
C11A C12A 1.3900 . ?
C16A C15A 1.3900 . ?
C16A F3A 1.312(8) . ?
C15A H15A 0.9300 . ?
C15A C14A 1.3900 . ?
C14A C13A 1.3900 . ?
C14A F2A 1.324(8) . ?
C13A H13A 0.9300 . ?
C13A C12A 1.3900 . ?

loop_
_geom_torsion_atom_site_label_1
_geom_torsion_atom_site_label_2
_geom_torsion_atom_site_label_3
_geom_torsion_atom_site_label_4
_geom_torsion
_geom_torsion_site_symmetry_1
_geom_torsion_site_symmetry_2
_geom_torsion_site_symmetry_3
_geom_torsion_site_symmetry_4
_geom_torsion_publ_flag
Cd1 N2 C3 C2 -172.5(3) . . . . ?
Cd1 N2 C4 C1 173.3(2) . . . . ?
Cd1 O1 C17 C11 -98.7(6) . . . . ?
Cd1 O1 C17 O2 82.7(11) . . . . ?
Cd1 O2 C17 C11 -164.8(4) 1_565 . . . ?
Cd1 O2 C17 O1 13.7(10) 1_565 . . . ?
Cd1 O1A C17A O2A 100.2(12) . . . . ?
Cd1 O1A C17A O2A -23.0(13) 1_565 . . . ?
Cd1 O1A C17A C11A 157.3(6) 1_565 . . . ?
Cd1 O1A C17A C11A -79.5(9) . . . . ?
S1 C7 C10 C9 -0.5(4) . . . . ?
S1 C8 C9 C10 -0.6(5) . . . . ?
F2 C14 C13 C12 179.99(16) . . . . ?
F3 C16 C15 C14 -179.1(2) . . . . ?
N1 C1 C4 N2 -0.7(5) . . . . ?
N1 C1 C5 C6 -0.1(5) . . . . ?
N1 C2 C3 N2 -0.6(6) . . . . ?
C1 N1 C2 C3 -0.6(6) . . . . ?
C1 C5 C6 C7 179.8(3) . . . . ?
C2 N1 C1 C4 1.2(5) . . . . ?
C2 N1 C1 C5 -178.8(3) . . . . ?
C3 N2 C4 C1 -0.6(5) . . . . ?
C4 N2 C3 C2 1.2(5) . . . . ?
C4 C1 C5 C6 179.9(3) . . . . ?
C5 C1 C4 N2 179.4(3) . . . . ?
C5 C6 C7 S1 2.8(5) . . . . ?
C5 C6 C7 C10 -178.6(4) . . . . ?
C6 C7 C10 C9 -179.2(3) . . . . ?
C7 S1 C8 C9 0.2(4) . . . . ?
C8 S1 C7 C6 178.9(3) . . . . ?
C8 S1 C7 C10 0.2(3) . . . . ?
C8 C9 C10 C7 0.7(5) . . . . ?
C11 C16 C15 C14 0.0 . . . . ?
C16 C11 C12 F1 179.9 . . . . ?
C16 C11 C12 C13 0.0 . . . . ?
C16 C11 C17 O1 -57.3(8) . . . . ?
C16 C11 C17 O2 121.3(6) . . . . ?
C16 C15 C14 F2 -179.99(16) . . . . ?
C16 C15 C14 C13 0.0 . . . . ?
C15 C14 C13 C12 0.0 . . . . ?
C14 C13 C12 F1 -179.9 . . . . ?
C14 C13 C12 C11 0.0 . . . . ?
C12 C11 C16 F3 179.12(19) . . . . ?
C12 C11 C16 C15 0.0 . . . . ?
C12 C11 C17 O1 116.1(7) . . . . ?
C12 C11 C17 O2 -65.3(8) . . . . ?
C17 C11 C16 F3 -7.5(5) . . . . ?
C17 C11 C16 C15 173.4(5) . . . . ?
C17 C11 C12 F1 6.5(5) . . . . ?
C17 C11 C12 C13 -173.4(5) . . . . ?
O1A C17A C11A C16A -56.2(12) . . . . ?
O1A C17A C11A C12A 125.7(9) . . . . ?
O2A C17A C11A C16A 124.1(7) . . . . ?
O2A C17A C11A C12A -54.1(10) . . . . ?
C17A C11A C16A C15A -178.2(7) . . . . ?
C17A C11A C16A F3A 1.8(7) . . . . ?
C17A C11A C12A F1A -1.6(7) . . . . ?
C17A C11A C12A C13A 178.2(7) . . . . ?
C11A C16A C15A C14A 0.0 . . . . ?
C16A C11A C12A F1A -179.81(17) . . . . ?
C16A C11A C12A C13A 0.0 . . . . ?
C16A C15A C14A C13A 0.0 . . . . ?
C16A C15A C14A F2A -179.8(2) . . . . ?
C15A C14A C13A C12A 0.0 . . . . ?
C14A C13A C12A F1A 179.81(17) . . . . ?
C14A C13A C12A C11A 0.0 . . . . ?
C12A C11A C16A C15A 0.0 . . . . ?
C12A C11A C16A F3A 179.97(5) . . . . ?
F3A C16A C15A C14A -180.0 . . . . ?
F2A C14A C13A C12A 179.8(2) . . . . ?
